data_7005270
loop_
_publ_author_name
'Mokuolu, Q. Folshade'
'Foguet-Albiol, Dolos'
'Jones, Leigh F.'
'Wolowska, Joanna'
'Kowalczyk, Radoslaw M.'
'Kilner, Colin A.'
'Christou, George'
'McGowan, Patrick C.'
'Halcrow, Malcolm A.'

_publ_section_title
;
 Four copper(II) pyrazolido complexes derived from reactions of
 3{5}-substituted pyrazoles with CuF(2) or Cu(OH)(2).
;
_journal_issue 14
_journal_name_full 'Dalton transactions (Cambridge, England : 2003)'
_journal_page_first 1392
_journal_page_last 1399
_journal_paper_doi 10.1039/b618780c
_journal_year 2007
_chemical_formula_moiety 'C36 H26 Cu F4 N8'
_chemical_formula_sum 'C36 H26 Cu F4 N8'
_chemical_formula_weight 710.19
_chemical_name_common
;Bis(5-(4-fluorophenyl)pyrazolido)-bis(5-(4-
fluorophenyl)pyrazole)copper(ii)
;
_chemical_name_systematic
;
Bis[5-{4-fluorophenyl}pyrazolido]-bis[5-{4-fluorophenyl}pyrazole]copper(II)
;
_space_group_IT_number 33
_symmetry_cell_setting orthorhombic
_symmetry_space_group_name_Hall 'P 2c -2n'
_symmetry_space_group_name_H-M 'P n a 21'
_atom_sites_solution_hydrogens geom
_atom_sites_solution_primary direct
_atom_sites_solution_secondary difmap
_audit_creation_method SHELXL-97
_cell_angle_alpha 90.00
_cell_angle_beta 90.00
_cell_angle_gamma 90.00
_cell_formula_units_Z 4
_cell_length_a 36.1535(6)
_cell_length_b 7.69370(10)
_cell_length_c 10.9951(2)
_cell_measurement_reflns_used 21870
_cell_measurement_temperature 150(2)
_cell_measurement_theta_max 27.48
_cell_measurement_theta_min 2.71
_cell_volume 3058.33(9)
_computing_cell_refinement 'DENZO-SMN (Otwinowski & Minor, 1997)'
_computing_data_collection 'COLLECT (Nonius, 1999)'
_computing_data_reduction 'DENZO-SMN (Otwinowski & Minor, 1997)'
_computing_molecular_graphics 'ORTEX (McArdle, 1995)'
_computing_publication_material 'local program'
_computing_structure_refinement 'SHELXL-97 (Sheldrick, 1997)'
_computing_structure_solution 'SHELXS-97 (Sheldrick, 1990)'
_diffrn_ambient_temperature 150(2)
_diffrn_detector_area_resol_mean 9.091
_diffrn_measured_fraction_theta_full 0.998
_diffrn_measured_fraction_theta_max 0.998
_diffrn_measurement_device_type 'Nonius KappaCCD diffractometer'
_diffrn_measurement_method 'Area detector scans'
_diffrn_radiation_monochromator graphite
_diffrn_radiation_source 'fine-focus sealed tube'
_diffrn_radiation_type MoK\a
_diffrn_radiation_wavelength 0.71073
_diffrn_reflns_av_R_equivalents 0.1084
_diffrn_reflns_av_sigmaI/netI 0.0859
_diffrn_reflns_limit_h_max 46
_diffrn_reflns_limit_h_min -44
_diffrn_reflns_limit_k_max 7
_diffrn_reflns_limit_k_min -9
_diffrn_reflns_limit_l_max 13
_diffrn_reflns_limit_l_min -14
_diffrn_reflns_number 21870
_diffrn_reflns_theta_full 27.48
_diffrn_reflns_theta_max 27.48
_diffrn_reflns_theta_min 2.71
_exptl_absorpt_coefficient_mu 0.781
_exptl_absorpt_correction_T_max 0.940
_exptl_absorpt_correction_T_min 0.562
_exptl_absorpt_correction_type multi-scan
_exptl_absorpt_process_details
;
Using multiple and symmetry-related data measurements via the program SORTAV
See R.H. Blessing, Acta Cryst (1995), A51, 33-38
;
_exptl_crystal_colour 'Dark blue'
_exptl_crystal_density_diffrn 1.542
_exptl_crystal_density_method 'not measured'
_exptl_crystal_description Needle
_exptl_crystal_F_000 1452
_exptl_crystal_size_max 0.30
_exptl_crystal_size_mid 0.10
_exptl_crystal_size_min 0.05
_refine_diff_density_max 0.661
_refine_diff_density_min -0.985
_refine_diff_density_rms 0.102
_refine_ls_abs_structure_details 'Flack H D (1983), Acta Cryst. A39, 876-881'
_refine_ls_abs_structure_Flack 0.043(16)
_refine_ls_extinction_method none
_refine_ls_goodness_of_fit_ref 1.042
_refine_ls_hydrogen_treatment constr
_refine_ls_matrix_type full
_refine_ls_number_parameters 442
_refine_ls_number_reflns 6837
_refine_ls_number_restraints 1
_refine_ls_restrained_S_all 1.042
_refine_ls_R_factor_all 0.0757
_refine_ls_R_factor_gt 0.0589
_refine_ls_shift/su_max 0.000
_refine_ls_shift/su_mean 0.000
_refine_ls_structure_factor_coef Fsqd
_refine_ls_weighting_details 'calc w=1/[\s^2^(Fo^2^)+(0.0980P)^2^+0.0000P] where P=(Fo^2^+2Fc^2^)/3'
_refine_ls_weighting_scheme calc
_refine_ls_wR_factor_gt 0.1481
_refine_ls_wR_factor_ref 0.1616
_reflns_number_gt 5547
_reflns_number_total 6837
_reflns_threshold_expression >2sigma(I)
_cod_data_source_file b618780c.txt
_cod_data_source_block c:\datasets\leeds\smcupy~1\smcuphf
_cod_depositor_comments
;
The following automatic conversions were performed:
'_symmetry_cell_setting' value 'Orthorhombic' changed to 'orthorhombic'
according to '/home/saulius/struct/CIF-dictionaries/cif_core.dic'
dictionary named 'cif_core.dic' version 2.4.1 from 2010-06-29.

Automatic conversion script
Id: cif_fix_enum 1527 2010-12-29 10:47:43Z saulius 
;
_cod_database_code 7005270

loop_
_symmetry_equiv_pos_as_xyz
'x, y, z'
'-x, -y, z+1/2'
'-x+1/2, y+1/2, z+1/2'
'x+1/2, -y+1/2, z'

loop_
_atom_site_label
_atom_site_type_symbol
_atom_site_fract_x
_atom_site_fract_y
_atom_site_fract_z
_atom_site_U_iso_or_equiv
_atom_site_adp_type
_atom_site_occupancy
_atom_site_symmetry_multiplicity
_atom_site_calc_flag
_atom_site_refinement_flags
_atom_site_disorder_assembly
_atom_site_disorder_group
Cu1 Cu 0.255762(13) 0.19783(6) 0.50106(7) 0.02972(15) Uani 1 1 d . . .
N2 N 0.29437(9) 0.3662(5) 0.4502(3) 0.0294(8) Uani 1 1 d . . .
N3 N 0.33066(9) 0.3303(4) 0.4635(3) 0.0258(8) Uani 1 1 d . . .
H3 H 0.3394 0.2363 0.4989 0.031 Uiso 1 1 calc R . .
C4 C 0.35194(11) 0.4576(5) 0.4152(4) 0.0253(8) Uani 1 1 d . . .
C5 C 0.32780(11) 0.5817(6) 0.3676(4) 0.0305(9) Uani 1 1 d . . .
H5 H 0.3343 0.6868 0.3275 0.037 Uiso 1 1 calc R . .
C6 C 0.29232(12) 0.5198(6) 0.3909(4) 0.0329(10) Uani 1 1 d . . .
H6 H 0.2700 0.5769 0.3685 0.039 Uiso 1 1 calc R . .
C7 C 0.39254(11) 0.4505(5) 0.4210(4) 0.0246(8) Uani 1 1 d . . .
C8 C 0.41015(11) 0.3540(5) 0.5115(4) 0.0277(8) Uani 1 1 d . . .
H8 H 0.3958 0.2948 0.5708 0.033 Uiso 1 1 calc R . .
C9 C 0.44868(12) 0.3434(6) 0.5162(4) 0.0318(9) Uani 1 1 d . . .
H9 H 0.4608 0.2763 0.5767 0.038 Uiso 1 1 calc R . .
C10 C 0.46843(10) 0.4335(5) 0.4300(4) 0.0265(8) Uani 1 1 d . . .
C11 C 0.45232(11) 0.5302(6) 0.3404(4) 0.0289(9) Uani 1 1 d . . .
H11 H 0.4671 0.5903 0.2825 0.035 Uiso 1 1 calc R . .
C12 C 0.41400(11) 0.5390(5) 0.3354(4) 0.0261(8) Uani 1 1 d . . .
H12 H 0.4023 0.6055 0.2735 0.031 Uiso 1 1 calc R . .
F13 F 0.50599(6) 0.4267(4) 0.4362(3) 0.0371(6) Uani 1 1 d . . .
N14 N 0.28894(9) 0.0236(4) 0.5700(3) 0.0245(7) Uani 1 1 d . . .
N15 N 0.32626(9) 0.0130(4) 0.5634(3) 0.0243(7) Uani 1 1 d . . .
C16 C 0.33729(11) -0.1234(5) 0.6326(3) 0.0230(8) Uani 1 1 d . . .
C17 C 0.30586(12) -0.2007(5) 0.6857(4) 0.0282(9) Uani 1 1 d . . .
H17 H 0.3052 -0.2980 0.7389 0.034 Uiso 1 1 calc R . .
C18 C 0.27653(12) -0.1062(6) 0.6445(4) 0.0290(9) Uani 1 1 d . . .
H18 H 0.2514 -0.1273 0.6644 0.035 Uiso 1 1 calc R . .
C19 C 0.37617(11) -0.1740(5) 0.6430(3) 0.0223(8) Uani 1 1 d . . .
C20 C 0.40279(11) -0.1097(5) 0.5638(4) 0.0278(9) Uani 1 1 d . . .
H20 H 0.3957 -0.0310 0.5014 0.033 Uiso 1 1 calc R . .
C21 C 0.43978(12) -0.1588(6) 0.5743(4) 0.0275(8) Uani 1 1 d . . .
H21 H 0.4578 -0.1155 0.5193 0.033 Uiso 1 1 calc R . .
C22 C 0.44954(11) -0.2714(6) 0.6662(4) 0.0267(8) Uani 1 1 d . . .
C23 C 0.42405(12) -0.3391(6) 0.7472(4) 0.0303(9) Uani 1 1 d . . .
H23 H 0.4314 -0.4166 0.8099 0.036 Uiso 1 1 calc R . .
C24 C 0.38760(12) -0.2903(5) 0.7341(4) 0.0274(9) Uani 1 1 d . . .
H24 H 0.3697 -0.3367 0.7882 0.033 Uiso 1 1 calc R . .
F25 F 0.48559(7) -0.3200(4) 0.6766(2) 0.0363(6) Uani 1 1 d . . .
N26 N 0.21872(9) 0.3727(5) 0.5517(3) 0.0265(7) Uani 1 1 d . . .
N27 N 0.18206(9) 0.3354(5) 0.5590(3) 0.0260(7) Uani 1 1 d . . .
H27 H 0.1717 0.2415 0.5285 0.031 Uiso 1 1 calc R . .
C28 C 0.16346(11) 0.4618(5) 0.6194(3) 0.0241(8) Uani 1 1 d . . .
C29 C 0.18914(12) 0.5868(6) 0.6507(4) 0.0300(9) Uani 1 1 d . . .
H29 H 0.1847 0.6922 0.6932 0.036 Uiso 1 1 calc R . .
C30 C 0.22259(12) 0.5265(6) 0.6072(4) 0.0303(9) Uani 1 1 d . . .
H30 H 0.2454 0.5865 0.6157 0.036 Uiso 1 1 calc R . .
C31 C 0.12328(11) 0.4505(5) 0.6377(3) 0.0244(8) Uani 1 1 d . . .
C32 C 0.10103(11) 0.3537(6) 0.5606(4) 0.0275(9) Uani 1 1 d . . .
H32 H 0.1119 0.2934 0.4942 0.033 Uiso 1 1 calc R . .
C33 C 0.06304(12) 0.3437(6) 0.5791(4) 0.0303(9) Uani 1 1 d . . .
H33 H 0.0478 0.2762 0.5269 0.036 Uiso 1 1 calc R . .
C34 C 0.04821(11) 0.4336(6) 0.6746(4) 0.0312(9) Uani 1 1 d . . .
C35 C 0.06890(12) 0.5316(6) 0.7534(4) 0.0323(10) Uani 1 1 d . . .
H35 H 0.0575 0.5918 0.8189 0.039 Uiso 1 1 calc R . .
C36 C 0.10671(12) 0.5407(5) 0.7352(4) 0.0291(9) Uani 1 1 d . . .
H36 H 0.1216 0.6080 0.7886 0.035 Uiso 1 1 calc R . .
F37 F 0.01116(7) 0.4241(4) 0.6919(3) 0.0415(6) Uani 1 1 d . . .
N38 N 0.22093(9) 0.0242(4) 0.4413(3) 0.0254(7) Uani 1 1 d . . .
N39 N 0.18374(9) 0.0158(4) 0.4647(3) 0.0242(7) Uani 1 1 d . . .
C40 C 0.17066(11) -0.1264(5) 0.4042(3) 0.0230(8) Uani 1 1 d . . .
C41 C 0.19951(12) -0.2081(5) 0.3415(4) 0.0269(9) Uani 1 1 d . . .
H41 H 0.1981 -0.3089 0.2918 0.032 Uiso 1 1 calc R . .
C42 C 0.23036(12) -0.1103(6) 0.3677(4) 0.0278(9) Uani 1 1 d . . .
H42 H 0.2546 -0.1335 0.3387 0.033 Uiso 1 1 calc R . .
C43 C 0.13170(11) -0.1769(5) 0.4141(3) 0.0209(8) Uani 1 1 d . . .
C44 C 0.10921(10) -0.1167(5) 0.5085(4) 0.0272(8) Uani 1 1 d . . .
H44 H 0.1194 -0.0425 0.5689 0.033 Uiso 1 1 calc R . .
C45 C 0.07224(11) -0.1636(5) 0.5154(4) 0.0269(8) Uani 1 1 d . . .
H45 H 0.0569 -0.1208 0.5789 0.032 Uiso 1 1 calc R . .
C46 C 0.05834(11) -0.2732(6) 0.4283(4) 0.0269(8) Uani 1 1 d . . .
C47 C 0.07925(11) -0.3386(5) 0.3346(4) 0.0279(9) Uani 1 1 d . . .
H47 H 0.0688 -0.4152 0.2762 0.033 Uiso 1 1 calc R . .
C48 C 0.11611(12) -0.2896(5) 0.3277(4) 0.0251(8) Uani 1 1 d . . .
H48 H 0.1311 -0.3330 0.2635 0.030 Uiso 1 1 calc R . .
F49 F 0.02229(7) -0.3231(3) 0.4362(3) 0.0374(6) Uani 1 1 d . . .

loop_
_atom_site_aniso_label
_atom_site_aniso_U_11
_atom_site_aniso_U_22
_atom_site_aniso_U_33
_atom_site_aniso_U_23
_atom_site_aniso_U_13
_atom_site_aniso_U_12
Cu1 0.0255(2) 0.0210(2) 0.0426(3) 0.0014(2) -0.0018(3) 0.00006(19)
N2 0.0248(17) 0.0230(18) 0.0404(19) 0.0037(15) -0.0004(16) -0.0011(14)
N3 0.0182(15) 0.0204(17) 0.0389(19) 0.0039(13) 0.0013(14) -0.0017(13)
C4 0.029(2) 0.0197(19) 0.0278(18) 0.0023(15) 0.0037(17) -0.0040(16)
C5 0.026(2) 0.024(2) 0.041(2) 0.0096(18) -0.0014(18) -0.0036(17)
C6 0.030(2) 0.021(2) 0.047(2) 0.0058(19) 0.0000(19) -0.0005(17)
C7 0.0275(19) 0.0181(19) 0.0282(18) -0.0059(15) 0.0034(16) -0.0031(15)
C8 0.0276(19) 0.0247(19) 0.031(2) 0.0042(19) 0.001(2) -0.0025(15)
C9 0.029(2) 0.033(2) 0.033(2) 0.001(2) -0.0034(19) 0.0036(16)
C10 0.0189(18) 0.027(2) 0.034(2) -0.0053(17) 0.0001(16) -0.0009(16)
C11 0.030(2) 0.025(2) 0.031(2) 0.0015(17) 0.0061(17) -0.0040(17)
C12 0.029(2) 0.022(2) 0.0271(18) 0.0044(16) -0.0006(17) -0.0014(16)
F13 0.0235(12) 0.0391(15) 0.0487(15) 0.0013(12) 0.0011(11) -0.0004(11)
N14 0.0192(16) 0.0205(17) 0.0337(17) 0.0049(14) -0.0011(14) -0.0027(13)
N15 0.0217(16) 0.0197(17) 0.0315(17) 0.0018(14) -0.0017(14) 0.0016(13)
C16 0.027(2) 0.0173(19) 0.0253(18) 0.0001(15) -0.0018(16) -0.0001(16)
C17 0.027(2) 0.025(2) 0.033(2) 0.0018(16) 0.0014(18) -0.0052(16)
C18 0.024(2) 0.025(2) 0.038(2) -0.0015(17) 0.0006(17) -0.0012(17)
C19 0.029(2) 0.0161(18) 0.0224(18) -0.0023(14) -0.0033(16) -0.0027(15)
C20 0.030(2) 0.024(2) 0.030(2) 0.0007(18) 0.0026(18) 0.0029(17)
C21 0.027(2) 0.025(2) 0.031(2) 0.0025(17) 0.0035(18) 0.0005(17)
C22 0.0235(19) 0.024(2) 0.032(2) -0.0018(17) -0.0004(17) 0.0042(16)
C23 0.033(2) 0.024(2) 0.033(2) 0.0041(17) -0.0029(18) 0.0053(18)
C24 0.031(2) 0.022(2) 0.029(2) 0.0013(16) 0.0002(17) -0.0023(16)
F25 0.0267(12) 0.0402(16) 0.0421(14) 0.0057(11) -0.0013(12) 0.0116(11)
N26 0.0233(16) 0.0188(17) 0.0375(18) -0.0029(14) -0.0030(15) -0.0024(14)
N27 0.0232(17) 0.0203(18) 0.0345(18) -0.0040(14) 0.0002(15) -0.0016(14)
C28 0.0271(19) 0.022(2) 0.0233(18) -0.0003(15) -0.0012(16) 0.0058(16)
C29 0.033(2) 0.019(2) 0.038(2) -0.0040(17) -0.0025(18) 0.0011(17)
C30 0.026(2) 0.022(2) 0.042(2) -0.0023(18) -0.0045(18) -0.0018(17)
C31 0.027(2) 0.020(2) 0.0261(18) 0.0006(16) 0.0017(16) 0.0046(16)
C32 0.029(2) 0.027(2) 0.0268(19) -0.0004(17) -0.0017(17) 0.0022(17)
C33 0.027(2) 0.032(2) 0.032(2) 0.0000(18) -0.0021(18) -0.0018(18)
C34 0.027(2) 0.023(2) 0.043(2) 0.0085(19) 0.0045(18) 0.0034(17)
C35 0.038(2) 0.026(2) 0.033(2) -0.0032(18) 0.0097(19) 0.0063(18)
C36 0.036(2) 0.023(2) 0.029(2) -0.0048(17) -0.0004(17) 0.0042(18)
F37 0.0258(12) 0.0444(16) 0.0542(16) 0.0061(13) 0.0081(12) 0.0006(12)
N38 0.0214(16) 0.0208(17) 0.0341(17) 0.0003(15) -0.0022(14) 0.0005(13)
N39 0.0194(15) 0.0217(17) 0.0316(17) 0.0013(13) -0.0022(13) -0.0017(13)
C40 0.0256(19) 0.0188(19) 0.0246(18) 0.0011(15) -0.0022(16) -0.0010(15)
C41 0.030(2) 0.020(2) 0.031(2) -0.0031(16) 0.0023(17) -0.0007(16)
C42 0.024(2) 0.025(2) 0.035(2) -0.0006(16) 0.0041(17) 0.0028(17)
C43 0.0219(19) 0.0152(17) 0.0256(18) 0.0010(14) -0.0031(16) -0.0009(15)
C44 0.0313(19) 0.024(2) 0.0270(18) -0.0013(18) -0.002(2) -0.0008(15)
C45 0.0266(19) 0.027(2) 0.028(2) 0.0022(17) 0.0030(18) 0.0048(15)
C46 0.026(2) 0.027(2) 0.028(2) 0.0026(17) 0.0006(17) -0.0024(17)
C47 0.031(2) 0.020(2) 0.032(2) -0.0008(16) -0.0029(18) -0.0038(17)
C48 0.027(2) 0.022(2) 0.0261(19) 0.0001(16) 0.0018(17) 0.0015(16)
F49 0.0254(12) 0.0401(15) 0.0468(14) -0.0007(12) 0.0029(12) -0.0104(10)

loop_
_atom_type_symbol
_atom_type_description
_atom_type_scat_dispersion_real
_atom_type_scat_dispersion_imag
_atom_type_scat_source
C C 0.0033 0.0016 'International Tables Vol C Tables 4.2.6.8 and 6.1.1.4'
H H 0.0000 0.0000 'International Tables Vol C Tables 4.2.6.8 and 6.1.1.4'
F F 0.0171 0.0103 'International Tables Vol C Tables 4.2.6.8 and 6.1.1.4'
Cu Cu 0.3201 1.2651 'International Tables Vol C Tables 4.2.6.8 and 6.1.1.4'
N N 0.0061 0.0033 'International Tables Vol C Tables 4.2.6.8 and 6.1.1.4'

loop_
_geom_angle_atom_site_label_1
_geom_angle_atom_site_label_2
_geom_angle_atom_site_label_3
_geom_angle
_geom_angle_site_symmetry_1
_geom_angle_site_symmetry_3
_geom_angle_publ_flag
N38 Cu1 N14 93.27(13) . . ?
N38 Cu1 N26 97.10(13) . . ?
N14 Cu1 N26 140.69(16) . . ?
N38 Cu1 N2 143.76(16) . . ?
N14 Cu1 N2 97.21(14) . . ?
N26 Cu1 N2 96.41(14) . . ?
N3 N2 C6 106.5(3) . . ?
N3 N2 Cu1 121.3(3) . . ?
C6 N2 Cu1 131.9(3) . . ?
N2 N3 C4 111.3(3) . . ?
N3 C4 C5 106.7(3) . . ?
N3 C4 C7 121.6(3) . . ?
C5 C4 C7 131.7(4) . . ?
C6 C5 C4 105.9(4) . . ?
N2 C6 C5 109.7(4) . . ?
C8 C7 C12 119.1(4) . . ?
C8 C7 C4 120.4(3) . . ?
C12 C7 C4 120.5(4) . . ?
C7 C8 C9 120.8(4) . . ?
C10 C9 C8 117.6(4) . . ?
F13 C10 C11 118.8(4) . . ?
F13 C10 C9 117.7(4) . . ?
C11 C10 C9 123.4(4) . . ?
C10 C11 C12 118.7(4) . . ?
C11 C12 C7 120.3(4) . . ?
N15 N14 C18 108.4(3) . . ?
N15 N14 Cu1 129.3(3) . . ?
C18 N14 Cu1 122.2(3) . . ?
N14 N15 C16 108.0(3) . . ?
N15 C16 C17 108.8(4) . . ?
N15 C16 C19 122.2(4) . . ?
C17 C16 C19 129.1(4) . . ?
C18 C17 C16 105.3(4) . . ?
C17 C18 N14 109.5(4) . . ?
C20 C19 C24 118.0(4) . . ?
C20 C19 C16 121.5(4) . . ?
C24 C19 C16 120.5(4) . . ?
C19 C20 C21 121.1(4) . . ?
C22 C21 C20 118.5(4) . . ?
F25 C22 C21 118.7(4) . . ?
F25 C22 C23 118.7(4) . . ?
C21 C22 C23 122.6(4) . . ?
C24 C23 C22 117.9(4) . . ?
C23 C24 C19 122.0(4) . . ?
C30 N26 N27 105.2(3) . . ?
C30 N26 Cu1 131.2(3) . . ?
N27 N26 Cu1 122.2(3) . . ?
C28 N27 N26 111.2(3) . . ?
N27 C28 C29 106.7(4) . . ?
N27 C28 C31 121.0(4) . . ?
C29 C28 C31 132.3(4) . . ?
C28 C29 C30 105.6(4) . . ?
N26 C30 C29 111.3(4) . . ?
C32 C31 C36 118.8(4) . . ?
C32 C31 C28 121.5(3) . . ?
C36 C31 C28 119.7(4) . . ?
C31 C32 C33 120.9(4) . . ?
C34 C33 C32 118.2(4) . . ?
F37 C34 C33 117.9(4) . . ?
F37 C34 C35 118.7(4) . . ?
C33 C34 C35 123.3(4) . . ?
C34 C35 C36 118.4(4) . . ?
C35 C36 C31 120.3(4) . . ?
C42 N38 N39 108.8(3) . . ?
C42 N38 Cu1 124.1(3) . . ?
N39 N38 Cu1 127.1(3) . . ?
C40 N39 N38 106.7(3) . . ?
N39 C40 C41 110.0(3) . . ?
N39 C40 C43 120.6(3) . . ?
C41 C40 C43 129.3(4) . . ?
C42 C41 C40 104.8(4) . . ?
N38 C42 C41 109.8(4) . . ?
C44 C43 C48 118.3(4) . . ?
C44 C43 C40 121.8(3) . . ?
C48 C43 C40 120.0(3) . . ?
C45 C44 C43 121.0(4) . . ?
C46 C45 C44 118.4(4) . . ?
F49 C46 C45 118.7(4) . . ?
F49 C46 C47 118.1(4) . . ?
C45 C46 C47 123.2(4) . . ?
C46 C47 C48 118.0(4) . . ?
C47 C48 C43 121.2(4) . . ?

loop_
_geom_bond_atom_site_label_1
_geom_bond_atom_site_label_2
_geom_bond_distance
_geom_bond_site_symmetry_2
_geom_bond_publ_flag
Cu1 N38 1.950(3) . ?
Cu1 N14 1.952(3) . ?
Cu1 N26 1.978(4) . ?
Cu1 N2 1.985(4) . ?
N2 N3 1.348(5) . ?
N2 C6 1.352(6) . ?
N3 C4 1.354(5) . ?
C4 C5 1.395(6) . ?
C4 C7 1.470(5) . ?
C5 C6 1.392(6) . ?
C7 C8 1.396(6) . ?
C7 C12 1.397(6) . ?
C8 C9 1.396(6) . ?
C9 C10 1.374(6) . ?
C10 F13 1.361(4) . ?
C10 C11 1.365(6) . ?
C11 C12 1.388(6) . ?
N14 N15 1.354(5) . ?
N14 C18 1.367(6) . ?
N15 C16 1.356(5) . ?
C16 C17 1.409(6) . ?
C16 C19 1.463(6) . ?
C17 C18 1.363(6) . ?
C19 C20 1.389(6) . ?
C19 C24 1.405(6) . ?
C20 C21 1.394(6) . ?
C21 C22 1.377(6) . ?
C22 F25 1.361(5) . ?
C22 C23 1.383(6) . ?
C23 C24 1.378(6) . ?
N26 C30 1.339(5) . ?
N26 N27 1.358(5) . ?
N27 C28 1.356(5) . ?
C28 C29 1.380(6) . ?
C28 C31 1.469(6) . ?
C29 C30 1.380(6) . ?
C31 C32 1.386(6) . ?
C31 C36 1.410(5) . ?
C32 C33 1.391(6) . ?
C33 C34 1.367(6) . ?
C34 F37 1.355(5) . ?
C34 C35 1.370(7) . ?
C35 C36 1.383(6) . ?
N38 C42 1.357(5) . ?
N38 N39 1.370(4) . ?
N39 C40 1.365(5) . ?
C40 C41 1.400(6) . ?
C40 C43 1.465(5) . ?
C41 C42 1.376(6) . ?
C43 C44 1.398(6) . ?
C43 C48 1.404(5) . ?
C44 C45 1.387(5) . ?
C45 C46 1.372(6) . ?
C46 F49 1.362(5) . ?
C46 C47 1.374(6) . ?
C47 C48 1.387(6) . ?

loop_
_geom_hbond_atom_site_label_D
_geom_hbond_atom_site_label_H
_geom_hbond_atom_site_label_A
_geom_hbond_distance_DH
_geom_hbond_distance_HA
_geom_hbond_distance_DA
_geom_hbond_angle_DHA
_geom_hbond_site_symmetry_A
N3 H3 N15 0.88 1.92 2.682(5) 144.2 .
N27 H27 N39 0.88 1.92 2.669(5) 141.7 .
